data_7201427
loop_
_publ_author_name
'Zhou, Jie'
'Yan, Shaohua'
'Yuan, Daqiang'
'Zheng, Xiangjun'
'Li, Licun'
'Jin, Linpei'

_publ_section_title
;
 Structural diversity of lanthanide coordination polymers with
 2,2&#x2032;-biquinoline-4,4&#x2032;-dicarboxylate
;
_journal_issue 12
_journal_name_full CrystEngComm
_journal_page_first 2640
_journal_paper_doi 10.1039/b911100j
_journal_volume 11
_journal_year 2009
_chemical_formula_moiety 'C32 H22 N3 Na O10 Y'
_chemical_formula_sum 'C32 H22 N3 Na O10 Y'
_chemical_formula_weight 720.43
_chemical_name_systematic
;
?
;
_space_group_IT_number 2
_symmetry_cell_setting triclinic
_symmetry_space_group_name_Hall '-P 1'
_symmetry_space_group_name_H-M 'P -1'
_atom_sites_solution_hydrogens geom
_atom_sites_solution_primary direct
_atom_sites_solution_secondary difmap
_audit_creation_method SHELXL-97
_cell_angle_alpha 83.5510(10)
_cell_angle_beta 79.4210(10)
_cell_angle_gamma 82.9530(10)
_cell_formula_units_Z 2
_cell_length_a 7.77900(10)
_cell_length_b 12.9907(2)
_cell_length_c 14.6997(2)
_cell_measurement_reflns_used 5019
_cell_measurement_temperature 296(2)
_cell_measurement_theta_max 27.60
_cell_measurement_theta_min 2.68
_cell_volume 1443.04(4)
_computing_cell_refinement 'Bruker SMART'
_computing_data_collection 'Bruker SMART'
_computing_data_reduction 'Bruker SAINT'
_computing_molecular_graphics 'Bruker SHELXTL'
_computing_publication_material 'Bruker SHELXTL'
_computing_structure_refinement 'Bruker SHELXTL'
_computing_structure_solution 'Bruker SHELXTL'
_diffrn_ambient_temperature 296(2)
_diffrn_measured_fraction_theta_full 0.983
_diffrn_measured_fraction_theta_max 0.983
_diffrn_measurement_device_type 'CCD area detector'
_diffrn_measurement_method 'phi and omega scans'
_diffrn_radiation_monochromator graphite
_diffrn_radiation_source 'fine-focus sealed tube'
_diffrn_radiation_type MoK\a
_diffrn_radiation_wavelength 0.71073
_diffrn_reflns_av_R_equivalents 0.0158
_diffrn_reflns_av_sigmaI/netI 0.0323
_diffrn_reflns_limit_h_max 10
_diffrn_reflns_limit_h_min -10
_diffrn_reflns_limit_k_max 16
_diffrn_reflns_limit_k_min -15
_diffrn_reflns_limit_l_max 19
_diffrn_reflns_limit_l_min -14
_diffrn_reflns_number 10116
_diffrn_reflns_theta_full 27.61
_diffrn_reflns_theta_max 27.61
_diffrn_reflns_theta_min 2.22
_exptl_absorpt_coefficient_mu 2.104
_exptl_absorpt_correction_T_max 0.8841
_exptl_absorpt_correction_T_min 0.3205
_exptl_absorpt_correction_type multi-scan
_exptl_absorpt_process_details SADABS
_exptl_crystal_colour colorless
_exptl_crystal_density_diffrn 1.658
_exptl_crystal_density_method 'not measured'
_exptl_crystal_description needle
_exptl_crystal_F_000 730
_exptl_crystal_size_max 0.70
_exptl_crystal_size_mid 0.09
_exptl_crystal_size_min 0.06
_refine_diff_density_max 0.401
_refine_diff_density_min -0.324
_refine_diff_density_rms 0.060
_refine_ls_extinction_method none
_refine_ls_goodness_of_fit_ref 1.019
_refine_ls_hydrogen_treatment constr
_refine_ls_matrix_type full
_refine_ls_number_parameters 426
_refine_ls_number_reflns 6580
_refine_ls_number_restraints 0
_refine_ls_restrained_S_all 1.019
_refine_ls_R_factor_all 0.0383
_refine_ls_R_factor_gt 0.0310
_refine_ls_shift/su_max 0.002
_refine_ls_shift/su_mean 0.000
_refine_ls_structure_factor_coef Fsqd
_refine_ls_weighting_details 'calc w=1/[\s^2^(Fo^2^)+(0.0336P)^2^+0.8247P] where P=(Fo^2^+2Fc^2^)/3'
_refine_ls_weighting_scheme calc
_refine_ls_wR_factor_gt 0.0714
_refine_ls_wR_factor_ref 0.0745
_reflns_number_gt 5844
_reflns_number_total 6580
_reflns_threshold_expression >2sigma(I)
_cod_data_source_file b911100j.txt
_cod_data_source_block YNa
_cod_depositor_comments
;
The following automatic conversions were performed:
'_symmetry_cell_setting' value 'Triclinic' changed to 'triclinic'
according to '/home/saulius/struct/CIF-dictionaries/cif_core.dic'
dictionary named 'cif_core.dic' version 2.4.1 from
2010-06-29.

'_exptl_absorpt_correction_type' value 'Multi-scan' changed
to 'multi-scan' according to
'/home/saulius/struct/CIF-dictionaries/cif_core.dic' dictionary named
'cif_core.dic' version 2.4.1 from 2010-06-29.

Automatic conversion script
Id: cif_fix_enum 1527 2010-12-29 10:47:43Z saulius 
;
_cod_original_sg_symbol_H-M P-1
_cod_database_code 7201427

loop_
_symmetry_equiv_pos_as_xyz
'x, y, z'
'-x, -y, -z'

loop_
_atom_site_label
_atom_site_type_symbol
_atom_site_fract_x
_atom_site_fract_y
_atom_site_fract_z
_atom_site_U_iso_or_equiv
_atom_site_adp_type
_atom_site_occupancy
_atom_site_symmetry_multiplicity
_atom_site_calc_flag
_atom_site_refinement_flags
_atom_site_disorder_assembly
_atom_site_disorder_group
Y1 Y 0.09319(2) 0.489265(14) 0.127366(13) 0.01945(6) Uani 1 1 d . . .
Na1 Na 0.41356(15) 0.38780(8) -0.09617(6) 0.0449(3) Uani 1 1 d . . .
N1 N 0.4967(3) -0.02773(14) 0.12212(13) 0.0312(4) Uani 1 1 d . . .
N2 N 0.1750(2) 0.42675(15) 0.55138(12) 0.0281(4) Uani 1 1 d . . .
N3 N -0.0235(3) 1.03252(14) 0.11689(13) 0.0319(4) Uani 1 1 d . . .
O1 O 0.27954(19) 0.35003(11) 0.05118(9) 0.0269(3) Uani 1 1 d . . .
O2 O 0.0989(2) 0.30459(11) 0.17782(11) 0.0323(3) Uani 1 1 d . . .
O3 O 0.3166(2) 0.45872(13) 0.20733(10) 0.0320(3) Uani 1 1 d . . .
O4 O 0.5636(2) 0.50068(14) 0.23725(10) 0.0372(4) Uani 1 1 d . . .
O5 O 0.1008(2) 0.65012(11) 0.20547(10) 0.0286(3) Uani 1 1 d . . .
O6 O -0.0914(2) 0.65249(11) 0.11248(10) 0.0303(3) Uani 1 1 d . . .
C1 C 0.2287(3) 0.28313(15) 0.11643(14) 0.0239(4) Uani 1 1 d . . .
C2 C 0.3284(3) 0.17625(15) 0.12065(14) 0.0241(4) Uani 1 1 d . . .
C3 C 0.3840(3) 0.12894(15) 0.04033(14) 0.0258(4) Uani 1 1 d . . .
H3 H 0.3655 0.1641 -0.0163 0.031 Uiso 1 1 calc R . .
C4 C 0.4698(3) 0.02620(15) 0.04368(14) 0.0259(4) Uani 1 1 d . . .
C5 C 0.4503(3) 0.02025(17) 0.20281(15) 0.0296(5) Uani 1 1 d . . .
C6 C 0.3663(3) 0.12326(16) 0.20600(14) 0.0263(4) Uani 1 1 d . . .
C7 C 0.3326(3) 0.16795(18) 0.29223(16) 0.0345(5) Uani 1 1 d . . .
H7 H 0.2799 0.2360 0.2954 0.041 Uiso 1 1 calc R . .
C8 C 0.3766(4) 0.1124(2) 0.36990(17) 0.0426(6) Uani 1 1 d . . .
H8 H 0.3557 0.1431 0.4256 0.051 Uiso 1 1 calc R . .
C9 C 0.4537(4) 0.0084(2) 0.36693(17) 0.0463(6) Uani 1 1 d . . .
H9 H 0.4800 -0.0296 0.4210 0.056 Uiso 1 1 calc R . .
C10 C 0.4896(4) -0.03653(19) 0.28553(17) 0.0409(6) Uani 1 1 d . . .
H10 H 0.5404 -0.1051 0.2842 0.049 Uiso 1 1 calc R . .
C11 C 0.4164(3) 0.47048(15) 0.26234(13) 0.0227(4) Uani 1 1 d . . .
C12 C 0.3416(3) 0.44998(16) 0.36433(13) 0.0225(4) Uani 1 1 d . . .
C13 C 0.1757(3) 0.49417(17) 0.39243(14) 0.0262(4) Uani 1 1 d . . .
H13 H 0.1159 0.5351 0.3497 0.031 Uiso 1 1 calc R . .
C14 C 0.0930(3) 0.47851(16) 0.48621(13) 0.0254(4) Uani 1 1 d . . .
C15 C 0.3441(3) 0.38335(16) 0.52507(14) 0.0260(4) Uani 1 1 d . . .
C16 C 0.4336(3) 0.39017(16) 0.43097(13) 0.0235(4) Uani 1 1 d . . .
C17 C 0.6042(3) 0.33837(17) 0.41054(15) 0.0313(5) Uani 1 1 d . . .
H17 H 0.6620 0.3395 0.3492 0.038 Uiso 1 1 calc R . .
C18 C 0.6857(3) 0.28659(19) 0.47944(17) 0.0387(6) Uani 1 1 d . . .
H18 H 0.7988 0.2534 0.4648 0.046 Uiso 1 1 calc R . .
C19 C 0.6000(3) 0.2831(2) 0.57256(17) 0.0399(6) Uani 1 1 d . . .
H19 H 0.6578 0.2488 0.6192 0.048 Uiso 1 1 calc R . .
C20 C 0.4329(3) 0.32936(19) 0.59498(15) 0.0349(5) Uani 1 1 d . . .
H20 H 0.3767 0.3255 0.6566 0.042 Uiso 1 1 calc R . .
C21 C -0.0077(3) 0.69859(15) 0.15850(13) 0.0244(4) Uani 1 1 d . . .
C22 C -0.0251(3) 0.81535(15) 0.14933(14) 0.0246(4) Uani 1 1 d . . .
C23 C -0.0158(3) 0.86462(16) 0.06200(14) 0.0271(4) Uani 1 1 d . . .
H23 H -0.0130 0.8266 0.0117 0.033 Uiso 1 1 calc R . .
C24 C -0.0105(3) 0.97367(16) 0.04797(14) 0.0283(4) Uani 1 1 d . . .
C25 C -0.0384(3) 0.98535(17) 0.20541(15) 0.0300(5) Uani 1 1 d . . .
C26 C -0.0354(3) 0.87535(16) 0.22602(14) 0.0268(4) Uani 1 1 d . . .
C27 C -0.0475(3) 0.83323(18) 0.31986(15) 0.0346(5) Uani 1 1 d . . .
H27 H -0.0454 0.7616 0.3346 0.042 Uiso 1 1 calc R . .
C28 C -0.0621(4) 0.8975(2) 0.38858(17) 0.0443(6) Uani 1 1 d . . .
H28 H -0.0703 0.8693 0.4500 0.053 Uiso 1 1 calc R . .
C29 C -0.0650(4) 1.0062(2) 0.36801(17) 0.0474(7) Uani 1 1 d . . .
H29 H -0.0747 1.0488 0.4159 0.057 Uiso 1 1 calc R . .
C30 C -0.0536(4) 1.04913(19) 0.27904(17) 0.0409(6) Uani 1 1 d . . .
H30 H -0.0559 1.1210 0.2663 0.049 Uiso 1 1 calc R . .
C31 C 0.2387(3) 0.61094(15) -0.04336(13) 0.0230(4) Uani 1 1 d . . .
C32 C 0.2877(3) 0.69998(18) -0.11311(16) 0.0340(5) Uani 1 1 d . . .
H32A H 0.2911 0.7603 -0.0815 0.051 Uiso 1 1 calc R . .
H32B H 0.2022 0.7149 -0.1535 0.051 Uiso 1 1 calc R . .
H32C H 0.4014 0.6820 -0.1491 0.051 Uiso 1 1 calc R . .
O7 O 0.13224(19) 0.54994(11) -0.05658(10) 0.0293(3) Uani 1 1 d . . .
O8 O 0.3020(2) 0.59517(13) 0.03011(10) 0.0342(4) Uani 1 1 d . . .
O9 O -0.11356(19) 0.47967(12) 0.26590(10) 0.0305(3) Uani 1 1 d . . .
H9A H -0.1131 0.5076 0.3154 0.037 Uiso 1 1 d R . .
H9B H -0.2207 0.4832 0.2598 0.037 Uiso 1 1 d R . .
O10 O 0.5664(2) 0.25456(14) -0.17755(13) 0.0483(5) Uani 1 1 d . . .
H10A H 0.6736 0.2665 -0.1890 0.058 Uiso 1 1 d R . .
H10B H 0.5657 0.1901 -0.1595 0.058 Uiso 1 1 d R . .

loop_
_atom_site_aniso_label
_atom_site_aniso_U_11
_atom_site_aniso_U_22
_atom_site_aniso_U_33
_atom_site_aniso_U_23
_atom_site_aniso_U_13
_atom_site_aniso_U_12
Y1 0.01873(10) 0.01739(9) 0.02181(10) -0.00170(6) -0.00385(7) 0.00024(6)
Na1 0.0634(7) 0.0373(5) 0.0268(5) 0.0014(4) 0.0040(4) 0.0012(5)
N1 0.0392(11) 0.0230(9) 0.0297(9) -0.0041(7) -0.0075(8) 0.0075(8)
N2 0.0234(9) 0.0375(10) 0.0207(8) 0.0002(7) -0.0009(7) -0.0002(7)
N3 0.0437(11) 0.0207(9) 0.0305(9) -0.0022(7) -0.0054(8) -0.0022(8)
O1 0.0339(8) 0.0210(7) 0.0230(7) -0.0007(5) -0.0028(6) 0.0039(6)
O2 0.0285(8) 0.0219(7) 0.0401(9) -0.0004(6) 0.0052(7) 0.0031(6)
O3 0.0277(8) 0.0431(9) 0.0250(7) -0.0085(6) -0.0082(6) 0.0071(7)
O4 0.0231(8) 0.0585(11) 0.0277(8) 0.0044(7) -0.0002(6) -0.0091(7)
O5 0.0346(8) 0.0216(7) 0.0299(8) -0.0007(6) -0.0100(6) 0.0005(6)
O6 0.0397(9) 0.0197(7) 0.0336(8) -0.0047(6) -0.0129(7) 0.0006(6)
C1 0.0245(10) 0.0197(9) 0.0286(10) -0.0058(8) -0.0069(8) 0.0003(8)
C2 0.0245(10) 0.0175(9) 0.0295(10) -0.0030(8) -0.0039(8) 0.0009(8)
C3 0.0289(11) 0.0206(10) 0.0262(10) -0.0015(8) -0.0048(8) 0.0034(8)
C4 0.0283(11) 0.0195(10) 0.0285(11) -0.0040(8) -0.0037(8) 0.0028(8)
C5 0.0338(12) 0.0239(10) 0.0302(11) -0.0027(8) -0.0063(9) 0.0019(9)
C6 0.0267(10) 0.0228(10) 0.0286(10) -0.0025(8) -0.0030(8) -0.0014(8)
C7 0.0412(13) 0.0286(11) 0.0326(12) -0.0075(9) -0.0041(10) 0.0016(10)
C8 0.0556(16) 0.0424(14) 0.0296(12) -0.0090(10) -0.0066(11) -0.0004(12)
C9 0.0628(18) 0.0454(15) 0.0302(12) 0.0024(11) -0.0161(12) 0.0033(13)
C10 0.0552(16) 0.0306(12) 0.0347(12) 0.0003(10) -0.0132(11) 0.0095(11)
C11 0.0201(9) 0.0250(10) 0.0211(9) -0.0015(7) -0.0038(8) 0.0056(8)
C12 0.0219(10) 0.0262(10) 0.0197(9) -0.0011(7) -0.0046(8) -0.0035(8)
C13 0.0226(10) 0.0352(11) 0.0197(9) 0.0015(8) -0.0050(8) -0.0005(8)
C14 0.0218(10) 0.0320(11) 0.0214(10) -0.0015(8) -0.0024(8) -0.0019(8)
C15 0.0249(10) 0.0285(11) 0.0232(10) 0.0008(8) -0.0035(8) -0.0016(8)
C16 0.0234(10) 0.0261(10) 0.0218(9) -0.0005(8) -0.0062(8) -0.0038(8)
C17 0.0263(11) 0.0336(12) 0.0301(11) 0.0013(9) -0.0001(9) 0.0011(9)
C18 0.0270(12) 0.0392(13) 0.0451(14) 0.0048(11) -0.0061(10) 0.0078(10)
C19 0.0363(13) 0.0453(14) 0.0349(12) 0.0107(10) -0.0124(10) 0.0044(11)
C20 0.0349(12) 0.0414(13) 0.0253(11) 0.0069(9) -0.0071(9) 0.0013(10)
C21 0.0303(11) 0.0197(10) 0.0211(9) -0.0019(7) -0.0006(8) 0.0000(8)
C22 0.0267(10) 0.0190(9) 0.0280(10) -0.0027(8) -0.0055(8) 0.0003(8)
C23 0.0351(12) 0.0205(10) 0.0257(10) -0.0041(8) -0.0057(9) 0.0000(8)
C24 0.0344(12) 0.0211(10) 0.0282(11) -0.0014(8) -0.0051(9) -0.0003(8)
C25 0.0376(12) 0.0246(10) 0.0284(11) -0.0055(8) -0.0052(9) -0.0027(9)
C26 0.0311(11) 0.0233(10) 0.0261(10) -0.0039(8) -0.0048(8) -0.0015(8)
C27 0.0457(14) 0.0286(11) 0.0281(11) -0.0010(9) -0.0048(10) -0.0021(10)
C28 0.0628(17) 0.0428(14) 0.0266(12) -0.0044(10) -0.0066(11) -0.0035(12)
C29 0.0712(19) 0.0408(14) 0.0324(13) -0.0161(11) -0.0081(13) -0.0042(13)
C30 0.0581(16) 0.0278(12) 0.0382(13) -0.0122(10) -0.0063(12) -0.0049(11)
C31 0.0221(10) 0.0238(10) 0.0216(9) -0.0049(7) 0.0008(8) -0.0008(8)
C32 0.0352(12) 0.0308(12) 0.0346(12) 0.0047(9) -0.0021(10) -0.0107(10)
O7 0.0290(8) 0.0254(7) 0.0349(8) -0.0012(6) -0.0074(6) -0.0070(6)
O8 0.0379(9) 0.0418(9) 0.0251(8) 0.0020(7) -0.0084(7) -0.0126(7)
O9 0.0235(7) 0.0408(9) 0.0272(7) -0.0052(6) -0.0023(6) -0.0044(6)
O10 0.0466(11) 0.0381(10) 0.0594(12) -0.0099(8) -0.0065(9) -0.0007(8)

loop_
_atom_type_symbol
_atom_type_description
_atom_type_scat_dispersion_real
_atom_type_scat_dispersion_imag
_atom_type_scat_source
C C 0.0033 0.0016 'International Tables Vol C Tables 4.2.6.8 and 6.1.1.4'
H H 0.0000 0.0000 'International Tables Vol C Tables 4.2.6.8 and 6.1.1.4'
N N 0.0061 0.0033 'International Tables Vol C Tables 4.2.6.8 and 6.1.1.4'
O O 0.0106 0.0060 'International Tables Vol C Tables 4.2.6.8 and 6.1.1.4'
Na Na 0.0362 0.0249 'International Tables Vol C Tables 4.2.6.8 and 6.1.1.4'
Y Y -2.7962 3.5667 'International Tables Vol C Tables 4.2.6.8 and 6.1.1.4'

loop_
_geom_angle_atom_site_label_1
_geom_angle_atom_site_label_2
_geom_angle_atom_site_label_3
_geom_angle
_geom_angle_site_symmetry_1
_geom_angle_site_symmetry_3
_geom_angle_publ_flag
O3 Y1 O7 157.33(6) . 2_565 ?
O3 Y1 O9 91.14(5) . . ?
O7 Y1 O9 85.38(5) 2_565 . ?
O3 Y1 O8 79.90(6) . . ?
O7 Y1 O8 115.13(5) 2_565 . ?
O9 Y1 O8 144.53(5) . . ?
O3 Y1 O1 76.88(5) . . ?
O7 Y1 O1 87.94(5) 2_565 . ?
O9 Y1 O1 128.96(5) . . ?
O8 Y1 O1 82.58(5) . . ?
O3 Y1 O6 125.57(5) . . ?
O7 Y1 O6 75.54(5) 2_565 . ?
O9 Y1 O6 77.65(5) . . ?
O8 Y1 O6 80.01(6) . . ?
O1 Y1 O6 147.91(5) . . ?
O3 Y1 O2 76.37(6) . . ?
O7 Y1 O2 81.09(5) 2_565 . ?
O9 Y1 O2 75.31(5) . . ?
O8 Y1 O2 133.70(5) . . ?
O1 Y1 O2 53.67(5) . . ?
O6 Y1 O2 145.38(5) . . ?
O3 Y1 O5 72.74(5) . . ?
O7 Y1 O5 126.91(5) 2_565 . ?
O9 Y1 O5 73.10(5) . . ?
O8 Y1 O5 71.46(5) . . ?
O1 Y1 O5 142.78(5) . . ?
O6 Y1 O5 52.95(5) . . ?
O2 Y1 O5 134.74(5) . . ?
O3 Y1 O7 123.90(5) . . ?
O7 Y1 O7 65.95(6) 2_565 . ?
O9 Y1 O7 143.66(5) . . ?
O8 Y1 O7 49.68(5) . . ?
O1 Y1 O7 74.16(5) . . ?
O6 Y1 O7 74.00(5) . . ?
O2 Y1 O7 118.74(5) . . ?
O5 Y1 O7 105.88(5) . . ?
O3 Y1 C1 72.05(6) . . ?
O7 Y1 C1 86.74(6) 2_565 . ?
O9 Y1 C1 101.93(6) . . ?
O8 Y1 C1 107.59(6) . . ?
O1 Y1 C1 27.10(5) . . ?
O6 Y1 C1 162.27(6) . . ?
O2 Y1 C1 26.87(5) . . ?
O5 Y1 C1 144.31(5) . . ?
O7 Y1 C1 98.36(5) . . ?
O3 Y1 C21 98.90(6) . . ?
O7 Y1 C21 102.05(6) 2_565 . ?
O9 Y1 C21 76.68(6) . . ?
O8 Y1 C21 71.03(6) . . ?
O1 Y1 C21 153.59(5) . . ?
O6 Y1 C21 26.69(6) . . ?
O2 Y1 C21 151.46(5) . . ?
O5 Y1 C21 26.59(5) . . ?
O7 Y1 C21 87.56(5) . . ?
C1 Y1 C21 170.88(6) . . ?
O3 Y1 C31 103.76(6) . . ?
O7 Y1 C31 90.33(5) 2_565 . ?
O9 Y1 C31 148.78(5) . . ?
O8 Y1 C31 24.81(5) . . ?
O1 Y1 C31 81.61(5) . . ?
O6 Y1 C31 71.35(5) . . ?
O2 Y1 C31 134.51(5) . . ?
O5 Y1 C31 85.19(5) . . ?
O7 Y1 C31 25.60(5) . . ?
C1 Y1 C31 108.69(6) . . ?
C21 Y1 C31 74.03(5) . . ?
O1 Na1 O10 118.68(7) . . ?
O1 Na1 O4 149.95(7) . 2_665 ?
O10 Na1 O4 89.22(7) . 2_665 ?
O1 Na1 O8 87.85(6) . 2_665 ?
O10 Na1 O8 88.51(7) . 2_665 ?
O4 Na1 O8 104.92(6) 2_665 2_665 ?
O1 Na1 O6 75.58(6) . 2_565 ?
O10 Na1 O6 96.68(7) . 2_565 ?
O4 Na1 O6 91.21(6) 2_665 2_565 ?
O8 Na1 O6 163.16(6) 2_665 2_565 ?
O1 Na1 O7 73.20(5) . . ?
O10 Na1 O7 154.65(7) . . ?
O4 Na1 O7 76.75(6) 2_665 . ?
O8 Na1 O7 115.29(6) 2_665 . ?
O6 Na1 O7 63.17(5) 2_565 . ?
O1 Na1 C11 155.31(7) . 2_665 ?
O10 Na1 C11 84.33(7) . 2_665 ?
O4 Na1 C11 21.63(5) 2_665 2_665 ?
O8 Na1 C11 83.72(6) 2_665 2_665 ?
O6 Na1 C11 112.67(6) 2_565 2_665 ?
O7 Na1 C11 89.52(5) . 2_665 ?
O1 Na1 Y1 32.61(4) . . ?
O10 Na1 Y1 150.88(6) . . ?
O4 Na1 Y1 118.10(5) 2_665 . ?
O8 Na1 Y1 93.44(4) 2_665 . ?
O6 Na1 Y1 74.30(4) 2_565 . ?
O7 Na1 Y1 42.64(3) . . ?
C11 Na1 Y1 124.77(5) 2_665 . ?
O1 Na1 H10A 125.1 . . ?
O10 Na1 H10A 17.8 . . ?
O4 Na1 H10A 84.9 2_665 . ?
O8 Na1 H10A 73.1 2_665 . ?
O6 Na1 H10A 113.9 2_565 . ?
O7 Na1 H10A 161.2 . . ?
C11 Na1 H10A 74.3 2_665 . ?
Y1 Na1 H10A 156.1 . . ?
C4 N1 C5 118.40(18) . . ?
C14 N2 C15 117.93(17) . . ?
C24 N3 C25 118.34(18) . . ?
C1 O1 Na1 149.44(13) . . ?
C1 O1 Y1 92.04(11) . . ?
Na1 O1 Y1 117.24(6) . . ?
C1 O2 Y1 91.81(12) . . ?
C11 O3 Y1 160.21(14) . . ?
C11 O4 Na1 112.99(13) . 2_665 ?
C21 O5 Y1 89.92(12) . . ?
C21 O6 Y1 93.61(12) . . ?
C21 O6 Na1 143.89(14) . 2_565 ?
Y1 O6 Na1 108.88(6) . 2_565 ?
O2 C1 O1 121.15(18) . . ?
O2 C1 C2 119.86(18) . . ?
O1 C1 C2 118.99(17) . . ?
O2 C1 Y1 61.33(10) . . ?
O1 C1 Y1 60.86(10) . . ?
C2 C1 Y1 168.89(14) . . ?
C3 C2 C6 119.20(18) . . ?
C3 C2 C1 119.05(18) . . ?
C6 C2 C1 121.75(18) . . ?
C2 C3 C4 119.77(19) . . ?
C2 C3 H3 120.1 . . ?
C4 C3 H3 120.1 . . ?
N1 C4 C3 122.63(19) . . ?
N1 C4 C4 117.2(2) . 2_655 ?
C3 C4 C4 120.1(2) . 2_655 ?
N1 C5 C10 117.7(2) . . ?
N1 C5 C6 122.80(19) . . ?
C10 C5 C6 119.5(2) . . ?
C5 C6 C7 118.4(2) . . ?
C5 C6 C2 116.95(18) . . ?
C7 C6 C2 124.60(19) . . ?
C8 C7 C6 120.7(2) . . ?
C8 C7 H7 119.7 . . ?
C6 C7 H7 119.7 . . ?
C7 C8 C9 120.6(2) . . ?
C7 C8 H8 119.7 . . ?
C9 C8 H8 119.7 . . ?
C10 C9 C8 120.4(2) . . ?
C10 C9 H9 119.8 . . ?
C8 C9 H9 119.8 . . ?
C9 C10 C5 120.4(2) . . ?
C9 C10 H10 119.8 . . ?
C5 C10 H10 119.8 . . ?
O4 C11 O3 123.64(19) . . ?
O4 C11 C12 120.87(18) . . ?
O3 C11 C12 115.43(18) . . ?
O4 C11 Na1 45.38(10) . 2_665 ?
O3 C11 Na1 82.65(12) . 2_665 ?
C12 C11 Na1 151.31(14) . 2_665 ?
C13 C12 C16 119.21(18) . . ?
C13 C12 C11 116.13(17) . . ?
C16 C12 C11 124.65(17) . . ?
C12 C13 C14 120.50(19) . . ?
C12 C13 H13 119.8 . . ?
C14 C13 H13 119.8 . . ?
N2 C14 C13 122.56(18) . . ?
N2 C14 C14 118.0(2) . 2_566 ?
C13 C14 C14 119.4(2) . 2_566 ?
N2 C15 C20 117.96(18) . . ?
N2 C15 C16 123.04(18) . . ?
C20 C15 C16 119.00(19) . . ?
C17 C16 C12 124.81(18) . . ?
C17 C16 C15 118.59(18) . . ?
C12 C16 C15 116.60(18) . . ?
C18 C17 C16 120.9(2) . . ?
C18 C17 H17 119.5 . . ?
C16 C17 H17 119.5 . . ?
C17 C18 C19 120.5(2) . . ?
C17 C18 H18 119.8 . . ?
C19 C18 H18 119.8 . . ?
C20 C19 C18 120.5(2) . . ?
C20 C19 H19 119.8 . . ?
C18 C19 H19 119.8 . . ?
C19 C20 C15 120.5(2) . . ?
C19 C20 H20 119.8 . . ?
C15 C20 H20 119.8 . . ?
O5 C21 O6 122.00(18) . . ?
O5 C21 C22 118.80(18) . . ?
O6 C21 C22 118.92(18) . . ?
O5 C21 Y1 63.50(10) . . ?
O6 C21 Y1 59.70(10) . . ?
C22 C21 Y1 163.34(14) . . ?
C23 C22 C26 119.31(18) . . ?
C23 C22 C21 117.36(18) . . ?
C26 C22 C21 123.10(18) . . ?
C22 C23 C24 119.86(19) . . ?
C22 C23 H23 120.1 . . ?
C24 C23 H23 120.1 . . ?
N3 C24 C23 122.87(19) . . ?
N3 C24 C24 117.4(2) . 2_575 ?
C23 C24 C24 119.7(2) . 2_575 ?
N3 C25 C30 118.0(2) . . ?
N3 C25 C26 122.82(19) . . ?
C30 C25 C26 119.2(2) . . ?
C27 C26 C22 124.50(19) . . ?
C27 C26 C25 118.82(19) . . ?
C22 C26 C25 116.66(18) . . ?
C28 C27 C26 120.0(2) . . ?
C28 C27 H27 120.0 . . ?
C26 C27 H27 120.0 . . ?
C27 C28 C29 121.0(2) . . ?
C27 C28 H28 119.5 . . ?
C29 C28 H28 119.5 . . ?
C30 C29 C28 120.5(2) . . ?
C30 C29 H29 119.7 . . ?
C28 C29 H29 119.7 . . ?
C29 C30 C25 120.4(2) . . ?
C29 C30 H30 119.8 . . ?
C25 C30 H30 119.8 . . ?
O8 C31 O7 118.40(18) . . ?
O8 C31 C32 120.46(19) . . ?
O7 C31 C32 121.14(19) . . ?
O8 C31 Y1 53.92(10) . . ?
O7 C31 Y1 67.13(11) . . ?
C32 C31 Y1 162.31(14) . . ?
C31 C32 H32A 109.5 . . ?
C31 C32 H32B 109.5 . . ?
H32A C32 H32B 109.5 . . ?
C31 C32 H32C 109.5 . . ?
H32A C32 H32C 109.5 . . ?
H32B C32 H32C 109.5 . . ?
C31 O7 Y1 151.93(14) . 2_565 ?
C31 O7 Y1 87.27(12) . . ?
Y1 O7 Y1 114.06(6) 2_565 . ?
C31 O7 Na1 91.24(12) . . ?
Y1 O7 Na1 105.56(6) 2_565 . ?
Y1 O7 Na1 91.33(5) . . ?
C31 O8 Y1 101.27(12) . . ?
C31 O8 Na1 141.90(13) . 2_665 ?
Y1 O8 Na1 115.82(6) . 2_665 ?
Y1 O9 H9A 127.6 . . ?
Y1 O9 H9B 116.2 . . ?
H9A O9 H9B 106.1 . . ?
Na1 O10 H10A 106.7 . . ?
Na1 O10 H10B 125.1 . . ?
H10A O10 H10B 106.4 . . ?

loop_
_geom_bond_atom_site_label_1
_geom_bond_atom_site_label_2
_geom_bond_distance
_geom_bond_site_symmetry_2
_geom_bond_publ_flag
Y1 O3 2.2441(15) . ?
Y1 O7 2.3293(15) 2_565 ?
Y1 O9 2.3535(14) . ?
Y1 O8 2.4142(15) . ?
Y1 O1 2.4172(14) . ?
Y1 O6 2.4229(14) . ?
Y1 O2 2.4277(14) . ?
Y1 O5 2.5064(14) . ?
Y1 O7 2.7025(15) . ?
Y1 C1 2.7657(19) . ?
Na1 O1 2.2533(16) . ?
Na1 O10 2.298(2) . ?
Na1 O4 2.3841(18) 2_665 ?
Na1 O8 2.6163(19) 2_665 ?
Na1 O6 2.6798(19) 2_565 ?
Na1 O7 2.8707(18) . ?
N1 C4 1.317(3) . ?
N1 C5 1.371(3) . ?
N2 C14 1.323(3) . ?
N2 C15 1.371(3) . ?
N3 C24 1.318(3) . ?
N3 C25 1.366(3) . ?
O1 C1 1.261(2) . ?
O2 C1 1.250(2) . ?
O3 C11 1.252(2) . ?
O4 C11 1.234(3) . ?
O5 C21 1.253(2) . ?
O6 C21 1.260(3) . ?
C1 C2 1.506(3) . ?
C2 C3 1.367(3) . ?
C2 C6 1.424(3) . ?
C3 C4 1.417(3) . ?
C3 H3 0.9300 . ?
C4 C4 1.493(4) 2_655 ?
C5 C10 1.413(3) . ?
C5 C6 1.417(3) . ?
C6 C7 1.421(3) . ?
C7 C8 1.356(3) . ?
C7 H7 0.9300 . ?
C8 C9 1.412(4) . ?
C8 H8 0.9300 . ?
C9 C10 1.358(3) . ?
C9 H9 0.9300 . ?
C10 H10 0.9300 . ?
C11 C12 1.512(3) . ?
C12 C13 1.357(3) . ?
C12 C16 1.423(3) . ?
C13 C14 1.414(3) . ?
C13 H13 0.9300 . ?
C14 C14 1.486(4) 2_566 ?
C15 C20 1.416(3) . ?
C15 C16 1.428(3) . ?
C16 C17 1.408(3) . ?
C17 C18 1.363(3) . ?
C17 H17 0.9300 . ?
C18 C19 1.407(3) . ?
C18 H18 0.9300 . ?
C19 C20 1.362(3) . ?
C19 H19 0.9300 . ?
C20 H20 0.9300 . ?
C21 C22 1.499(3) . ?
C22 C23 1.362(3) . ?
C22 C26 1.426(3) . ?
C23 C24 1.413(3) . ?
C23 H23 0.9300 . ?
C24 C24 1.486(4) 2_575 ?
C25 C30 1.415(3) . ?
C25 C26 1.425(3) . ?
C26 C27 1.416(3) . ?
C27 C28 1.362(3) . ?
C27 H27 0.9300 . ?
C28 C29 1.408(4) . ?
C28 H28 0.9300 . ?
C29 C30 1.355(4) . ?
C29 H29 0.9300 . ?
C30 H30 0.9300 . ?
C31 O8 1.254(2) . ?
C31 O7 1.267(2) . ?
C31 C32 1.494(3) . ?
C32 H32A 0.9600 . ?
C32 H32B 0.9600 . ?
C32 H32C 0.9600 . ?
O9 H9A 0.8499 . ?
O9 H9B 0.8500 . ?
O10 H10A 0.8500 . ?
O10 H10B 0.8500 . ?

loop_
_geom_torsion_atom_site_label_1
_geom_torsion_atom_site_label_2
_geom_torsion_atom_site_label_3
_geom_torsion_atom_site_label_4
_geom_torsion
_geom_torsion_site_symmetry_1
_geom_torsion_site_symmetry_2
_geom_torsion_site_symmetry_3
_geom_torsion_site_symmetry_4
_geom_torsion_publ_flag
O3 Y1 Na1 O1 63.77(9) . . . . ?
O7 Y1 Na1 O1 -94.12(9) 2_565 . . . ?
O9 Y1 Na1 O1 -28.40(14) . . . . ?
O8 Y1 Na1 O1 141.99(9) . . . . ?
O6 Y1 Na1 O1 -164.54(9) . . . . ?
O2 Y1 Na1 O1 -12.53(9) . . . . ?
O5 Y1 Na1 O1 131.26(9) . . . . ?
O7 Y1 Na1 O1 -154.91(10) . . . . ?
C1 Y1 Na1 O1 -4.91(9) . . . . ?
C21 Y1 Na1 O1 164.48(9) . . . . ?
C31 Y1 Na1 O1 171.69(10) . . . . ?
O3 Y1 Na1 O10 76.30(14) . . . . ?
O7 Y1 Na1 O10 -81.59(14) 2_565 . . . ?
O9 Y1 Na1 O10 -15.88(19) . . . . ?
O8 Y1 Na1 O10 154.52(15) . . . . ?
O1 Y1 Na1 O10 12.53(13) . . . . ?
O6 Y1 Na1 O10 -152.01(13) . . . . ?
O2 Y1 Na1 O10 0.00(14) . . . . ?
O5 Y1 Na1 O10 143.78(13) . . . . ?
O7 Y1 Na1 O10 -142.38(15) . . . . ?
C1 Y1 Na1 O10 7.61(13) . . . . ?
C21 Y1 Na1 O10 177.00(13) . . . . ?
C31 Y1 Na1 O10 -175.79(15) . . . . ?
O3 Y1 Na1 O4 -125.75(7) . . . 2_665 ?
O7 Y1 Na1 O4 76.36(7) 2_565 . . 2_665 ?
O9 Y1 Na1 O4 142.08(11) . . . 2_665 ?
O8 Y1 Na1 O4 -47.53(7) . . . 2_665 ?
O1 Y1 Na1 O4 170.48(11) . . . 2_665 ?
O6 Y1 Na1 O4 5.94(8) . . . 2_665 ?
O2 Y1 Na1 O4 157.95(7) . . . 2_665 ?
O5 Y1 Na1 O4 -58.26(8) . . . 2_665 ?
O7 Y1 Na1 O4 15.57(7) . . . 2_665 ?
C1 Y1 Na1 O4 165.57(8) . . . 2_665 ?
C21 Y1 Na1 O4 -25.04(9) . . . 2_665 ?
C31 Y1 Na1 O4 -17.83(7) . . . 2_665 ?
O3 Y1 Na1 O8 -16.81(6) . . . 2_665 ?
O7 Y1 Na1 O8 -174.70(5) 2_565 . . 2_665 ?
O9 Y1 Na1 O8 -108.99(11) . . . 2_665 ?
O8 Y1 Na1 O8 61.40(7) . . . 2_665 ?
O1 Y1 Na1 O8 -80.59(9) . . . 2_665 ?
O6 Y1 Na1 O8 114.87(6) . . . 2_665 ?
O2 Y1 Na1 O8 -93.12(6) . . . 2_665 ?
O5 Y1 Na1 O8 50.67(6) . . . 2_665 ?
O7 Y1 Na1 O8 124.50(6) . . . 2_665 ?
C1 Y1 Na1 O8 -85.50(6) . . . 2_665 ?
C21 Y1 Na1 O8 83.89(7) . . . 2_665 ?
C31 Y1 Na1 O8 91.10(7) . . . 2_665 ?
O3 Y1 Na1 O6 151.45(6) . . . 2_565 ?
O7 Y1 Na1 O6 -6.44(5) 2_565 . . 2_565 ?
O9 Y1 Na1 O6 59.27(11) . . . 2_565 ?
O8 Y1 Na1 O6 -130.34(6) . . . 2_565 ?
O1 Y1 Na1 O6 87.67(9) . . . 2_565 ?
O6 Y1 Na1 O6 -76.86(6) . . . 2_565 ?
O2 Y1 Na1 O6 75.14(5) . . . 2_565 ?
O5 Y1 Na1 O6 -141.07(5) . . . 2_565 ?
O7 Y1 Na1 O6 -67.24(6) . . . 2_565 ?
C1 Y1 Na1 O6 82.76(6) . . . 2_565 ?
C21 Y1 Na1 O6 -107.85(7) . . . 2_565 ?
C31 Y1 Na1 O6 -100.64(6) . . . 2_565 ?
O3 Y1 Na1 O7 -141.32(6) . . . . ?
O7 Y1 Na1 O7 60.79(7) 2_565 . . . ?
O9 Y1 Na1 O7 126.51(11) . . . . ?
O8 Y1 Na1 O7 -63.10(6) . . . . ?
O1 Y1 Na1 O7 154.91(10) . . . . ?
O6 Y1 Na1 O7 -9.63(6) . . . . ?
O2 Y1 Na1 O7 142.38(6) . . . . ?
O5 Y1 Na1 O7 -73.83(6) . . . . ?
C1 Y1 Na1 O7 150.00(7) . . . . ?
C21 Y1 Na1 O7 -40.61(7) . . . . ?
C31 Y1 Na1 O7 -33.40(7) . . . . ?
O3 Y1 Na1 C11 -101.56(7) . . . 2_665 ?
O7 Y1 Na1 C11 100.55(7) 2_565 . . 2_665 ?
O9 Y1 Na1 C11 166.27(11) . . . 2_665 ?
O8 Y1 Na1 C11 -23.34(7) . . . 2_665 ?
O1 Y1 Na1 C11 -165.33(11) . . . 2_665 ?
O6 Y1 Na1 C11 30.13(8) . . . 2_665 ?
O2 Y1 Na1 C11 -177.86(7) . . . 2_665 ?
O5 Y1 Na1 C11 -34.07(8) . . . 2_665 ?
O7 Y1 Na1 C11 39.76(7) . . . 2_665 ?
C1 Y1 Na1 C11 -170.24(8) . . . 2_665 ?
C21 Y1 Na1 C11 -0.85(9) . . . 2_665 ?
C31 Y1 Na1 C11 6.35(7) . . . 2_665 ?
O10 Na1 O1 C1 -11.2(3) . . . . ?
O4 Na1 O1 C1 145.0(3) 2_665 . . . ?
O8 Na1 O1 C1 -98.3(3) 2_665 . . . ?
O6 Na1 O1 C1 78.6(3) 2_565 . . . ?
O7 Na1 O1 C1 144.5(3) . . . . ?
C11 Na1 O1 C1 -168.2(2) 2_665 . . . ?
Y1 Na1 O1 C1 161.9(3) . . . . ?
O10 Na1 O1 Y1 -173.09(7) . . . . ?
O4 Na1 O1 Y1 -16.94(19) 2_665 . . . ?
O8 Na1 O1 Y1 99.79(7) 2_665 . . . ?
O6 Na1 O1 Y1 -83.31(7) 2_565 . . . ?
O7 Na1 O1 Y1 -17.46(7) . . . . ?
C11 Na1 O1 Y1 29.9(2) 2_665 . . . ?
O3 Y1 O1 C1 76.16(12) . . . . ?
O7 Y1 O1 C1 -86.87(12) 2_565 . . . ?
O9 Y1 O1 C1 -4.50(14) . . . . ?
O8 Y1 O1 C1 157.46(12) . . . . ?
O6 Y1 O1 C1 -145.03(12) . . . . ?
O2 Y1 O1 C1 -6.42(11) . . . . ?
O5 Y1 O1 C1 112.02(13) . . . . ?
O7 Y1 O1 C1 -152.43(12) . . . . ?
C21 Y1 O1 C1 159.72(13) . . . . ?
C31 Y1 O1 C1 -177.51(12) . . . . ?
O3 Y1 O1 Na1 -112.92(9) . . . . ?
O7 Y1 O1 Na1 84.05(8) 2_565 . . . ?
O9 Y1 O1 Na1 166.42(7) . . . . ?
O8 Y1 O1 Na1 -31.62(8) . . . . ?
O6 Y1 O1 Na1 25.89(14) . . . . ?
O2 Y1 O1 Na1 164.50(11) . . . . ?
O5 Y1 O1 Na1 -77.06(10) . . . . ?
O7 Y1 O1 Na1 18.49(7) . . . . ?
C1 Y1 O1 Na1 170.92(16) . . . . ?
C21 Y1 O1 Na1 -29.36(16) . . . . ?
C31 Y1 O1 Na1 -6.59(8) . . . . ?
O3 Y1 O2 C1 -77.12(12) . . . . ?
O7 Y1 O2 C1 100.50(13) 2_565 . . . ?
O9 Y1 O2 C1 -171.98(13) . . . . ?
O8 Y1 O2 C1 -15.91(16) . . . . ?
O1 Y1 O2 C1 6.48(11) . . . . ?
O6 Y1 O2 C1 148.27(12) . . . . ?
O5 Y1 O2 C1 -125.04(12) . . . . ?
O7 Y1 O2 C1 44.32(14) . . . . ?
C21 Y1 O2 C1 -160.64(13) . . . . ?
C31 Y1 O2 C1 18.89(16) . . . . ?
O7 Y1 O3 C11 -142.7(4) 2_565 . . . ?
O9 Y1 O3 C11 -62.0(4) . . . . ?
O8 Y1 O3 C11 83.4(4) . . . . ?
O1 Y1 O3 C11 168.1(4) . . . . ?
O6 Y1 O3 C11 13.6(4) . . . . ?
O2 Y1 O3 C11 -136.6(4) . . . . ?
O5 Y1 O3 C11 9.9(4) . . . . ?
O7 Y1 O3 C11 107.7(4) . . . . ?
C1 Y1 O3 C11 -164.2(4) . . . . ?
C21 Y1 O3 C11 14.7(4) . . . . ?
C31 Y1 O3 C11 90.3(4) . . . . ?
O3 Y1 O5 C21 169.37(13) . . . . ?
O7 Y1 O5 C21 -23.45(14) 2_565 . . . ?
O9 Y1 O5 C21 -93.96(12) . . . . ?
O8 Y1 O5 C21 84.51(12) . . . . ?
O1 Y1 O5 C21 132.68(12) . . . . ?
O6 Y1 O5 C21 -6.87(11) . . . . ?
O2 Y1 O5 C21 -141.58(11) . . . . ?
O7 Y1 O5 C21 48.11(12) . . . . ?
C1 Y1 O5 C21 179.06(12) . . . . ?
C31 Y1 O5 C21 63.34(12) . . . . ?
O3 Y1 O6 C21 2.42(14) . . . . ?
O7 Y1 O6 C21 173.21(13) 2_565 . . . ?
O9 Y1 O6 C21 84.86(12) . . . . ?
O8 Y1 O6 C21 -67.40(12) . . . . ?
O1 Y1 O6 C21 -125.54(13) . . . . ?
O2 Y1 O6 C21 124.15(13) . . . . ?
O5 Y1 O6 C21 6.84(11) . . . . ?
O7 Y1 O6 C21 -118.13(12) . . . . ?
C1 Y1 O6 C21 175.44(17) . . . . ?
C31 Y1 O6 C21 -91.43(12) . . . . ?
O3 Y1 O6 Na1 -148.88(6) . . . 2_565 ?
O7 Y1 O6 Na1 21.91(6) 2_565 . . 2_565 ?
O9 Y1 O6 Na1 -66.44(6) . . . 2_565 ?
O8 Y1 O6 Na1 141.30(7) . . . 2_565 ?
O1 Y1 O6 Na1 83.16(11) . . . 2_565 ?
O2 Y1 O6 Na1 -27.16(12) . . . 2_565 ?
O5 Y1 O6 Na1 -144.46(8) . . . 2_565 ?
O7 Y1 O6 Na1 90.56(6) . . . 2_565 ?
C1 Y1 O6 Na1 24.1(2) . . . 2_565 ?
C21 Y1 O6 Na1 -151.30(15) . . . 2_565 ?
C31 Y1 O6 Na1 117.26(7) . . . 2_565 ?
Y1 O2 C1 O1 -11.7(2) . . . . ?
Y1 O2 C1 C2 167.33(16) . . . . ?
Na1 O1 C1 O2 -152.2(2) . . . . ?
Y1 O1 C1 O2 11.8(2) . . . . ?
Na1 O1 C1 C2 28.7(4) . . . . ?
Y1 O1 C1 C2 -167.28(16) . . . . ?
Na1 O1 C1 Y1 -164.0(3) . . . . ?
O3 Y1 C1 O2 95.23(13) . . . . ?
O7 Y1 C1 O2 -76.64(12) 2_565 . . . ?
O9 Y1 C1 O2 7.93(13) . . . . ?
O8 Y1 C1 O2 168.00(12) . . . . ?
O1 Y1 C1 O2 -168.5(2) . . . . ?
O6 Y1 C1 O2 -78.8(2) . . . . ?
O5 Y1 C1 O2 85.50(15) . . . . ?
O7 Y1 C1 O2 -141.75(12) . . . . ?
C31 Y1 C1 O2 -165.89(12) . . . . ?
O3 Y1 C1 O1 -96.28(12) . . . . ?
O7 Y1 C1 O1 91.85(12) 2_565 . . . ?
O9 Y1 C1 O1 176.42(11) . . . . ?
O8 Y1 C1 O1 -23.50(13) . . . . ?
O6 Y1 C1 O1 89.7(2) . . . . ?
O2 Y1 C1 O1 168.5(2) . . . . ?
O5 Y1 C1 O1 -106.00(13) . . . . ?
O7 Y1 C1 O1 26.75(12) . . . . ?
C31 Y1 C1 O1 2.60(13) . . . . ?
O3 Y1 C1 C2 -4.0(7) . . . . ?
O7 Y1 C1 C2 -175.8(7) 2_565 . . . ?
O9 Y1 C1 C2 -91.3(7) . . . . ?
O8 Y1 C1 C2 68.8(7) . . . . ?
O1 Y1 C1 C2 92.3(8) . . . . ?
O6 Y1 C1 C2 -178.0(7) . . . . ?
O2 Y1 C1 C2 -99.2(8) . . . . ?
O5 Y1 C1 C2 -13.7(8) . . . . ?
O7 Y1 C1 C2 119.1(7) . . . . ?
C31 Y1 C1 C2 94.9(7) . . . . ?
O2 C1 C2 C3 139.0(2) . . . . ?
O1 C1 C2 C3 -42.0(3) . . . . ?
Y1 C1 C2 C3 -128.1(7) . . . . ?
O2 C1 C2 C6 -41.0(3) . . . . ?
O1 C1 C2 C6 138.1(2) . . . . ?
Y1 C1 C2 C6 51.9(8) . . . . ?
C6 C2 C3 C4 3.3(3) . . . . ?
C1 C2 C3 C4 -176.65(19) . . . . ?
C5 N1 C4 C3 -4.5(3) . . . . ?
C5 N1 C4 C4 176.8(2) . . . 2_655 ?
C2 C3 C4 N1 1.2(3) . . . . ?
C2 C3 C4 C4 179.8(2) . . . 2_655 ?
C4 N1 C5 C10 -176.3(2) . . . . ?
C4 N1 C5 C6 3.4(3) . . . . ?
N1 C5 C6 C7 -176.5(2) . . . . ?
C10 C5 C6 C7 3.2(3) . . . . ?
N1 C5 C6 C2 0.9(3) . . . . ?
C10 C5 C6 C2 -179.4(2) . . . . ?
C3 C2 C6 C5 -4.2(3) . . . . ?
C1 C2 C6 C5 175.79(19) . . . . ?
C3 C2 C6 C7 173.0(2) . . . . ?
C1 C2 C6 C7 -7.0(3) . . . . ?
C5 C6 C7 C8 -1.4(4) . . . . ?
C2 C6 C7 C8 -178.5(2) . . . . ?
C6 C7 C8 C9 -1.2(4) . . . . ?
C7 C8 C9 C10 1.9(4) . . . . ?
C8 C9 C10 C5 0.0(4) . . . . ?
N1 C5 C10 C9 177.2(2) . . . . ?
C6 C5 C10 C9 -2.6(4) . . . . ?
Na1 O4 C11 O3 29.3(3) 2_665 . . . ?
Na1 O4 C11 C12 -147.77(15) 2_665 . . . ?
Y1 O3 C11 O4 -103.5(4) . . . . ?
Y1 O3 C11 C12 73.7(5) . . . . ?
Y1 O3 C11 Na1 -83.0(4) . . . 2_665 ?
O4 C11 C12 C13 130.5(2) . . . . ?
O3 C11 C12 C13 -46.7(3) . . . . ?
Na1 C11 C12 C13 78.3(3) 2_665 . . . ?
O4 C11 C12 C16 -48.4(3) . . . . ?
O3 C11 C12 C16 134.4(2) . . . . ?
Na1 C11 C12 C16 -100.6(3) 2_665 . . . ?
C16 C12 C13 C14 -1.9(3) . . . . ?
C11 C12 C13 C14 179.14(19) . . . . ?
C15 N2 C14 C13 -2.8(3) . . . . ?
C15 N2 C14 C14 177.3(2) . . . 2_566 ?
C12 C13 C14 N2 4.4(3) . . . . ?
C12 C13 C14 C14 -175.7(2) . . . 2_566 ?
C14 N2 C15 C20 179.0(2) . . . . ?
C14 N2 C15 C16 -1.0(3) . . . . ?
C13 C12 C16 C17 178.4(2) . . . . ?
C11 C12 C16 C17 -2.7(3) . . . . ?
C13 C12 C16 C15 -1.7(3) . . . . ?
C11 C12 C16 C15 177.19(19) . . . . ?
N2 C15 C16 C17 -176.8(2) . . . . ?
C20 C15 C16 C17 3.1(3) . . . . ?
N2 C15 C16 C12 3.3(3) . . . . ?
C20 C15 C16 C12 -176.8(2) . . . . ?
C12 C16 C17 C18 177.0(2) . . . . ?
C15 C16 C17 C18 -2.9(3) . . . . ?
C16 C17 C18 C19 0.6(4) . . . . ?
C17 C18 C19 C20 1.4(4) . . . . ?
C18 C19 C20 C15 -1.1(4) . . . . ?
N2 C15 C20 C19 178.8(2) . . . . ?
C16 C15 C20 C19 -1.2(4) . . . . ?
Y1 O5 C21 O6 12.5(2) . . . . ?
Y1 O5 C21 C22 -161.35(16) . . . . ?
Y1 O6 C21 O5 -13.0(2) . . . . ?
Na1 O6 C21 O5 116.6(2) 2_565 . . . ?
Y1 O6 C21 C22 160.88(16) . . . . ?
Na1 O6 C21 C22 -69.6(3) 2_565 . . . ?
Na1 O6 C21 Y1 129.6(2) 2_565 . . . ?
O3 Y1 C21 O5 -10.27(12) . . . . ?
O7 Y1 C21 O5 161.01(11) 2_565 . . . ?
O9 Y1 C21 O5 78.79(12) . . . . ?
O8 Y1 C21 O5 -86.29(12) . . . . ?
O1 Y1 C21 O5 -88.67(16) . . . . ?
O6 Y1 C21 O5 167.7(2) . . . . ?
O2 Y1 C21 O5 67.52(18) . . . . ?
O7 Y1 C21 O5 -134.22(12) . . . . ?
C31 Y1 C21 O5 -112.14(12) . . . . ?
O3 Y1 C21 O6 -178.01(12) . . . . ?
O7 Y1 C21 O6 -6.72(13) 2_565 . . . ?
O9 Y1 C21 O6 -88.95(12) . . . . ?
O8 Y1 C21 O6 105.97(12) . . . . ?
O1 Y1 C21 O6 103.60(16) . . . . ?
O2 Y1 C21 O6 -100.22(15) . . . . ?
O5 Y1 C21 O6 -167.7(2) . . . . ?
O7 Y1 C21 O6 58.05(12) . . . . ?
C31 Y1 C21 O6 80.13(12) . . . . ?
O3 Y1 C21 C22 91.9(5) . . . . ?
O7 Y1 C21 C22 -96.8(5) 2_565 . . . ?
O9 Y1 C21 C22 -179.0(5) . . . . ?
O8 Y1 C21 C22 15.9(5) . . . . ?
O1 Y1 C21 C22 13.5(6) . . . . ?
O6 Y1 C21 C22 -90.1(5) . . . . ?
O2 Y1 C21 C22 169.7(5) . . . . ?
O5 Y1 C21 C22 102.2(5) . . . . ?
O7 Y1 C21 C22 -32.0(5) . . . . ?
C31 Y1 C21 C22 -9.9(5) . . . . ?
O5 C21 C22 C23 129.1(2) . . . . ?
O6 C21 C22 C23 -44.9(3) . . . . ?
Y1 C21 C22 C23 35.6(6) . . . . ?
O5 C21 C22 C26 -45.3(3) . . . . ?
O6 C21 C22 C26 140.6(2) . . . . ?
Y1 C21 C22 C26 -138.8(4) . . . . ?
C26 C22 C23 C24 2.1(3) . . . . ?
C21 C22 C23 C24 -172.6(2) . . . . ?
C25 N3 C24 C23 1.7(3) . . . . ?
C25 N3 C24 C24 -178.4(2) . . . 2_575 ?
C22 C23 C24 N3 -3.7(4) . . . . ?
C22 C23 C24 C24 176.4(2) . . . 2_575 ?
C24 N3 C25 C30 -179.5(2) . . . . ?
C24 N3 C25 C26 1.8(3) . . . . ?
C23 C22 C26 C27 179.3(2) . . . . ?
C21 C22 C26 C27 -6.3(3) . . . . ?
C23 C22 C26 C25 1.1(3) . . . . ?
C21 C22 C26 C25 175.5(2) . . . . ?
N3 C25 C26 C27 178.5(2) . . . . ?
C30 C25 C26 C27 -0.1(3) . . . . ?
N3 C25 C26 C22 -3.2(3) . . . . ?
C30 C25 C26 C22 178.2(2) . . . . ?
C22 C26 C27 C28 -178.0(2) . . . . ?
C25 C26 C27 C28 0.2(4) . . . . ?
C26 C27 C28 C29 -0.2(4) . . . . ?
C27 C28 C29 C30 0.2(5) . . . . ?
C28 C29 C30 C25 -0.1(4) . . . . ?
N3 C25 C30 C29 -178.6(2) . . . . ?
C26 C25 C30 C29 0.1(4) . . . . ?
O3 Y1 C31 O8 -16.24(14) . . . . ?
O7 Y1 C31 O8 -178.31(13) 2_565 . . . ?
O9 Y1 C31 O8 100.09(15) . . . . ?
O1 Y1 C31 O8 -90.44(13) . . . . ?
O6 Y1 C31 O8 107.09(13) . . . . ?
O2 Y1 C31 O8 -100.52(14) . . . . ?
O5 Y1 C31 O8 54.66(13) . . . . ?
O7 Y1 C31 O8 -161.1(2) . . . . ?
C1 Y1 C31 O8 -91.63(13) . . . . ?
C21 Y1 C31 O8 79.25(13) . . . . ?
O3 Y1 C31 O7 144.87(11) . . . . ?
O7 Y1 C31 O7 -17.20(14) 2_565 . . . ?
O9 Y1 C31 O7 -98.80(14) . . . . ?
O8 Y1 C31 O7 161.1(2) . . . . ?
O1 Y1 C31 O7 70.67(11) . . . . ?
O6 Y1 C31 O7 -91.80(12) . . . . ?
O2 Y1 C31 O7 60.59(14) . . . . ?
O5 Y1 C31 O7 -144.23(12) . . . . ?
C1 Y1 C31 O7 69.47(12) . . . . ?
C21 Y1 C31 O7 -119.64(12) . . . . ?
O3 Y1 C31 C32 -93.5(5) . . . . ?
O7 Y1 C31 C32 104.4(5) 2_565 . . . ?
O9 Y1 C31 C32 22.8(5) . . . . ?
O8 Y1 C31 C32 -77.2(5) . . . . ?
O1 Y1 C31 C32 -167.7(5) . . . . ?
O6 Y1 C31 C32 29.8(5) . . . . ?
O2 Y1 C31 C32 -177.8(5) . . . . ?
O5 Y1 C31 C32 -22.6(5) . . . . ?
O7 Y1 C31 C32 121.6(5) . . . . ?
C1 Y1 C31 C32 -168.9(5) . . . . ?
C21 Y1 C31 C32 2.0(5) . . . . ?
O8 C31 O7 Y1 158.4(2) . . . 2_565 ?
C32 C31 O7 Y1 -21.4(4) . . . 2_565 ?
Y1 C31 O7 Y1 141.1(3) . . . 2_565 ?
O8 C31 O7 Y1 17.31(18) . . . . ?
C32 C31 O7 Y1 -162.41(18) . . . . ?
O8 C31 O7 Na1 -73.97(18) . . . . ?
C32 C31 O7 Na1 106.31(18) . . . . ?
Y1 C31 O7 Na1 -91.28(5) . . . . ?
O3 Y1 O7 C31 -42.33(13) . . . . ?
O7 Y1 O7 C31 161.11(15) 2_565 . . . ?
O9 Y1 O7 C31 120.20(12) . . . . ?
O8 Y1 O7 C31 -10.26(11) . . . . ?
O1 Y1 O7 C31 -103.97(12) . . . . ?
O6 Y1 O7 C31 80.11(12) . . . . ?
O2 Y1 O7 C31 -134.88(11) . . . . ?
O5 Y1 O7 C31 37.27(12) . . . . ?
C1 Y1 O7 C31 -116.28(12) . . . . ?
C21 Y1 O7 C31 56.76(12) . . . . ?
O3 Y1 O7 Y1 156.57(6) . . . 2_565 ?
O7 Y1 O7 Y1 0.0 2_565 . . 2_565 ?
O9 Y1 O7 Y1 -40.91(11) . . . 2_565 ?
O8 Y1 O7 Y1 -171.37(10) . . . 2_565 ?
O1 Y1 O7 Y1 94.92(7) . . . 2_565 ?
O6 Y1 O7 Y1 -80.99(7) . . . 2_565 ?
O2 Y1 O7 Y1 64.01(8) . . . 2_565 ?
O5 Y1 O7 Y1 -123.83(6) . . . 2_565 ?
C1 Y1 O7 Y1 82.62(7) . . . 2_565 ?
C21 Y1 O7 Y1 -104.35(7) . . . 2_565 ?
C31 Y1 O7 Y1 -161.10(15) . . . 2_565 ?
O3 Y1 O7 Na1 48.85(7) . . . . ?
O7 Y1 O7 Na1 -107.71(7) 2_565 . . . ?
O9 Y1 O7 Na1 -148.62(7) . . . . ?
O8 Y1 O7 Na1 80.91(7) . . . . ?
O1 Y1 O7 Na1 -12.79(5) . . . . ?
O6 Y1 O7 Na1 171.29(6) . . . . ?
O2 Y1 O7 Na1 -43.71(6) . . . . ?
O5 Y1 O7 Na1 128.45(5) . . . . ?
C1 Y1 O7 Na1 -25.10(6) . . . . ?
C21 Y1 O7 Na1 147.93(6) . . . . ?
C31 Y1 O7 Na1 91.18(12) . . . . ?
O1 Na1 O7 C31 101.10(12) . . . . ?
O10 Na1 O7 C31 -136.63(18) . . . . ?
O4 Na1 O7 C31 -78.63(12) 2_665 . . . ?
O8 Na1 O7 C31 21.81(13) 2_665 . . . ?
O6 Na1 O7 C31 -176.87(13) 2_565 . . . ?
C11 Na1 O7 C31 -61.01(12) 2_665 . . . ?
Y1 Na1 O7 C31 87.29(12) . . . . ?
O1 Na1 O7 Y1 -101.64(7) . . . 2_565 ?
O10 Na1 O7 Y1 20.62(18) . . . 2_565 ?
O4 Na1 O7 Y1 78.63(7) 2_665 . . 2_565 ?
O8 Na1 O7 Y1 179.07(5) 2_665 . . 2_565 ?
O6 Na1 O7 Y1 -19.61(5) 2_565 . . 2_565 ?
C11 Na1 O7 Y1 96.24(6) 2_665 . . 2_565 ?
Y1 Na1 O7 Y1 -115.45(6) . . . 2_565 ?
O1 Na1 O7 Y1 13.81(5) . . . . ?
O10 Na1 O7 Y1 136.07(16) . . . . ?
O4 Na1 O7 Y1 -165.92(6) 2_665 . . . ?
O8 Na1 O7 Y1 -65.48(6) 2_665 . . . ?
O6 Na1 O7 Y1 95.84(5) 2_565 . . . ?
C11 Na1 O7 Y1 -148.30(5) 2_665 . . . ?
O7 C31 O8 Y1 -19.8(2) . . . . ?
C32 C31 O8 Y1 159.89(16) . . . . ?
O7 C31 O8 Na1 147.10(17) . . . 2_665 ?
C32 C31 O8 Na1 -33.2(3) . . . 2_665 ?
Y1 C31 O8 Na1 166.9(2) . . . 2_665 ?
O3 Y1 O8 C31 163.99(13) . . . . ?
O7 Y1 O8 C31 1.87(14) 2_565 . . . ?
O9 Y1 O8 C31 -118.45(13) . . . . ?
O1 Y1 O8 C31 86.07(13) . . . . ?
O6 Y1 O8 C31 -66.86(13) . . . . ?
O2 Y1 O8 C31 104.09(13) . . . . ?
O5 Y1 O8 C31 -120.97(13) . . . . ?
O7 Y1 O8 C31 10.57(11) . . . . ?
C1 Y1 O8 C31 96.62(13) . . . . ?
C21 Y1 O8 C31 -92.87(13) . . . . ?
O3 Y1 O8 Na1 -7.09(7) . . . 2_665 ?
O7 Y1 O8 Na1 -169.21(6) 2_565 . . 2_665 ?
O9 Y1 O8 Na1 70.47(12) . . . 2_665 ?
O1 Y1 O8 Na1 -85.01(7) . . . 2_665 ?
O6 Y1 O8 Na1 122.06(8) . . . 2_665 ?
O2 Y1 O8 Na1 -66.99(10) . . . 2_665 ?
O5 Y1 O8 Na1 67.95(7) . . . 2_665 ?
O7 Y1 O8 Na1 -160.50(11) . . . 2_665 ?
C1 Y1 O8 Na1 -74.46(8) . . . 2_665 ?
C21 Y1 O8 Na1 96.05(8) . . . 2_665 ?
C31 Y1 O8 Na1 -171.08(17) . . . 2_665 ?
